data_1545304
loop_
_publ_author_name
'Zhang, Min'
'Liu, Jimei'
'Chen, Ridao'
'Zhao, Jinlian'
'Xie, Kebo'
'Chen, Dawei'
'Feng, Keping'
'Dai, Jungui'

_publ_section_title
;
 Two Furanharzianones with 4/7/5/6/5 Ring System from Microbial
 Transformation of Harzianone.
;
_journal_issue 5
_journal_name_full 'Organic letters'
_journal_page_first 1168
_journal_page_last 1171
_journal_paper_doi 10.1021/acs.orglett.7b00204
_journal_volume 19
_journal_year 2017
_chemical_absolute_configuration unk
_chemical_formula_moiety 'C20 H28 N0 O3'
_chemical_formula_sum 'C20 H28 N0 O3'
_chemical_formula_weight 316.42
_chemical_name_systematic
; 
 ? 
;
_space_group_IT_number 19
_symmetry_cell_setting orthorhombic
_symmetry_space_group_name_Hall 'P 2ac 2ab'
_symmetry_space_group_name_H-M 'P 21 21 21'
_atom_sites_solution_hydrogens geom
_atom_sites_solution_primary direct
_atom_sites_solution_secondary difmap
_audit_creation_method SHELXL-97
_cell_angle_alpha 90.00
_cell_angle_beta 90.00
_cell_angle_gamma 90.00
_cell_formula_units_Z 16
_cell_length_a 8.502(2)
_cell_length_b 25.020(5)
_cell_length_c 32.864(7)
_cell_measurement_reflns_used 4813
_cell_measurement_temperature 293(2)
_cell_measurement_theta_max 72.0
_cell_measurement_theta_min 26.9
_cell_volume 6991(3)
_computing_cell_refinement 'CrystalClear (Rigaku Inc., 2008)'
_computing_data_collection 'CrystalClear (Rigaku Inc., 2008)'
_computing_data_reduction 'CrystalClear (Rigaku Inc., 2008)'
_computing_molecular_graphics ORTEPII(Johnson,1976)andPLUTON(Spek,1990)
_computing_publication_material 'SHELXL97(Sheldrick, 1997)'
_computing_structure_refinement 'SHELXL-97 (Sheldrick, 1997)'
_computing_structure_solution 'SHELXS-97 (Sheldrick, 1997)'
_diffrn_ambient_temperature 293(2)
_diffrn_detector_area_resol_mean 22.2222
_diffrn_measured_fraction_theta_full 0.965
_diffrn_measured_fraction_theta_max 0.965
_diffrn_measurement_device_type 'CCD area detector'
_diffrn_measurement_method 'profile data from \w-scans'
_diffrn_radiation_monochromator graphite
_diffrn_radiation_source 'fine-focus sealed tube'
_diffrn_radiation_type CuK\a
_diffrn_radiation_wavelength 1.54187
_diffrn_reflns_av_R_equivalents 0.2593
_diffrn_reflns_av_sigmaI/netI 0.1486
_diffrn_reflns_limit_h_max 9
_diffrn_reflns_limit_h_min -9
_diffrn_reflns_limit_k_max 26
_diffrn_reflns_limit_k_min -30
_diffrn_reflns_limit_l_max 40
_diffrn_reflns_limit_l_min -40
_diffrn_reflns_number 49542
_diffrn_reflns_theta_full 72.94
_diffrn_reflns_theta_max 72.94
_diffrn_reflns_theta_min 2.69
_diffrn_standards_decay_% 0
_diffrn_standards_interval_count 0
_diffrn_standards_interval_time 0
_diffrn_standards_number 0
_exptl_absorpt_coefficient_mu 0.624
_exptl_absorpt_correction_T_max 0.975
_exptl_absorpt_correction_T_min 0.829
_exptl_absorpt_correction_type multi-scan
_exptl_crystal_colour Colorless
_exptl_crystal_density_diffrn 1.203
_exptl_crystal_density_method 'not measured'
_exptl_crystal_description Prism
_exptl_crystal_F_000 2752
_exptl_crystal_size_max 0.67
_exptl_crystal_size_mid 0.25
_exptl_crystal_size_min 0.04
_refine_diff_density_max 0.256
_refine_diff_density_min -0.278
_refine_diff_density_rms 0.057
_refine_ls_abs_structure_details 'Flack H D (1983), Acta Cryst. A39, 876-881'
_refine_ls_abs_structure_Flack 0.1(3)
_refine_ls_extinction_method none
_refine_ls_goodness_of_fit_ref 0.997
_refine_ls_hydrogen_treatment mixed
_refine_ls_matrix_type full
_refine_ls_number_parameters 829
_refine_ls_number_reflns 13317
_refine_ls_number_restraints 0
_refine_ls_restrained_S_all 0.997
_refine_ls_R_factor_all 0.1396
_refine_ls_R_factor_gt 0.0955
_refine_ls_shift/su_max 0.000
_refine_ls_shift/su_mean 0.000
_refine_ls_structure_factor_coef Fsqd
_refine_ls_weighting_details 'calc w=1/[\s^2^(Fo^2^)+(0.0934P)^2^+0.0000P] where P=(Fo^2^+2Fc^2^)/3'
_refine_ls_weighting_scheme calc
_refine_ls_wR_factor_gt 0.2228
_refine_ls_wR_factor_ref 0.2496
_reflns_number_gt 7644
_reflns_number_total 13317
_reflns_threshold_expression >2sigma(I)
_cod_data_source_file ol7b00204_si_002.cif
_cod_data_source_block 5782
_cod_depositor_comments
;
The following automatic conversions were performed:

'_exptl_absorpt_correction_type' value 'Multi-scan' changed to
'multi-scan' according to
/usr/data/users/saulius/crontab/automatic-downloads/rss-feeds/ACS/lib/dictionaries/cif_core.dic
dictionary named 'cif_core.dic' version 2.4.2 from 2011-04-26.

Automatic conversion script
Id: cif_fix_values 4268 2015-11-12 08:31:59Z antanas 

 Adding full bibliography for 1545304.cif.
;
_cod_database_code 1545304

loop_
_symmetry_equiv_pos_as_xyz
'x, y, z'
'-x+1/2, -y, z+1/2'
'x+1/2, -y+1/2, -z'
'-x, y+1/2, -z+1/2'

loop_
_atom_site_label
_atom_site_type_symbol
_atom_site_fract_x
_atom_site_fract_y
_atom_site_fract_z
_atom_site_U_iso_or_equiv
_atom_site_adp_type
_atom_site_occupancy
_atom_site_symmetry_multiplicity
_atom_site_calc_flag
_atom_site_refinement_flags
O1A O 1.0417(5) 0.62507(18) 0.84449(8) 0.0766(11) Uani 1 1 d .
O2A O 0.8697(5) 0.55416(18) 0.85087(9) 0.0769(11) Uani 1 1 d .
H2AA H 0.9372 0.5365 0.8626 0.115 Uiso 1 1 calc R
O3A O 0.9092(6) 0.5745(2) 0.58682(9) 0.0863(12) Uani 1 1 d .
C1A C 1.1536(6) 0.6080(2) 0.77933(12) 0.0580(11) Uani 1 1 d .
C2A C 1.0513(6) 0.5607(2) 0.79242(11) 0.0593(12) Uani 1 1 d .
H2AB H 1.1142 0.5331 0.8060 0.071 Uiso 1 1 calc R
C3A C 0.9428(7) 0.5889(2) 0.82245(12) 0.0646(13) Uani 1 1 d .
C4A C 0.8175(7) 0.6202(3) 0.80058(13) 0.0721(15) Uani 1 1 d .
H4AA H 0.7566 0.6404 0.8203 0.087 Uiso 1 1 calc R
H4AB H 0.7468 0.5956 0.7869 0.087 Uiso 1 1 calc R
C5A C 0.8885(8) 0.6592(2) 0.76887(13) 0.0675(14) Uani 1 1 d .
H5AA H 0.8090 0.6623 0.7474 0.081 Uiso 1 1 calc R
C6A C 1.0367(6) 0.6345(2) 0.74772(12) 0.0580(12) Uani 1 1 d .
C7A C 1.1205(8) 0.6758(2) 0.72072(14) 0.0670(13) Uani 1 1 d .
H7A1 H 1.2080 0.6580 0.7074 0.080 Uiso 1 1 calc R
H7A2 H 1.1643 0.7031 0.7383 0.080 Uiso 1 1 calc R
C8A C 1.0219(9) 0.7037(2) 0.68775(15) 0.0811(18) Uani 1 1 d .
H8AA H 0.9221 0.7142 0.6996 0.097 Uiso 1 1 calc R
H8AB H 1.0761 0.7360 0.6794 0.097 Uiso 1 1 calc R
C9A C 0.9899(7) 0.6700(2) 0.65028(14) 0.0686(14) Uani 1 1 d .
C10A C 0.9211(7) 0.6225(2) 0.65277(12) 0.0606(12) Uani 1 1 d .
C11A C 0.9084(7) 0.5777(3) 0.62291(12) 0.0691(14) Uani 1 1 d .
C12A C 0.8908(8) 0.5383(2) 0.65723(12) 0.0671(13) Uani 1 1 d .
H12A H 0.9843 0.5171 0.6622 0.081 Uiso 1 1 calc R
H12B H 0.7985 0.5157 0.6549 0.081 Uiso 1 1 calc R
C13A C 0.8699(7) 0.5862(2) 0.68784(12) 0.0587(11) Uani 1 1 d .
C14A C 0.9934(6) 0.58395(18) 0.72238(12) 0.0534(11) Uani 1 1 d .
H14A H 1.0915 0.5747 0.7084 0.064 Uiso 1 1 calc R
C15A C 0.9727(7) 0.53869(19) 0.75407(12) 0.0591(11) Uani 1 1 d .
H15A H 0.8622 0.5314 0.7589 0.071 Uiso 1 1 calc R
H15B H 1.0238 0.5061 0.7450 0.071 Uiso 1 1 calc R
C16A C 1.3163(8) 0.5949(3) 0.76262(15) 0.0761(15) Uani 1 1 d .
H16A H 1.3790 0.5791 0.7837 0.114 Uiso 1 1 calc R
H16B H 1.3658 0.6272 0.7533 0.114 Uiso 1 1 calc R
H16C H 1.3065 0.5704 0.7403 0.114 Uiso 1 1 calc R
C17A C 1.1741(8) 0.6376(3) 0.81974(14) 0.0763(16) Uani 1 1 d .
H17A H 1.2704 0.6262 0.8330 0.092 Uiso 1 1 calc R
H17B H 1.1798 0.6758 0.8151 0.092 Uiso 1 1 calc R
C18A C 0.9061(10) 0.7148(3) 0.78639(18) 0.094(2) Uani 1 1 d .
H18A H 0.8085 0.7257 0.7985 0.141 Uiso 1 1 calc R
H18B H 0.9336 0.7393 0.7651 0.141 Uiso 1 1 calc R
H18C H 0.9873 0.7148 0.8067 0.141 Uiso 1 1 calc R
C19A C 0.6980(7) 0.5921(2) 0.69880(14) 0.0701(14) Uani 1 1 d .
H19A H 0.6854 0.6215 0.7173 0.105 Uiso 1 1 calc R
H19B H 0.6616 0.5598 0.7115 0.105 Uiso 1 1 calc R
H19C H 0.6380 0.5987 0.6746 0.105 Uiso 1 1 calc R
C20A C 1.0418(10) 0.6928(3) 0.61046(16) 0.0875(18) Uani 1 1 d .
H20A H 1.0166 0.6682 0.5890 0.131 Uiso 1 1 calc R
H20B H 1.1533 0.6987 0.6110 0.131 Uiso 1 1 calc R
H20C H 0.9887 0.7261 0.6058 0.131 Uiso 1 1 calc R
O1B O 0.5047(6) 0.40185(18) 0.86672(9) 0.0828(12) Uani 1 1 d .
O2B O 0.3794(5) 0.48323(16) 0.85725(10) 0.0720(10) Uani 1 1 d .
H2B H 0.4484 0.4979 0.8706 0.108 Uiso 1 1 calc R
O3B O 0.3195(7) 0.3728(3) 0.60899(11) 0.129(2) Uani 1 1 d .
C1B C 0.3953(8) 0.3537(2) 0.81152(13) 0.0664(14) Uani 1 1 d .
C2B C 0.3137(6) 0.4073(2) 0.81522(13) 0.0602(12) Uani 1 1 d .
H2BB H 0.2186 0.4049 0.8320 0.072 Uiso 1 1 calc R
C3B C 0.4432(7) 0.4391(2) 0.83676(12) 0.0640(13) Uani 1 1 d .
C4B C 0.5735(7) 0.4536(2) 0.80798(13) 0.0678(13) Uani 1 1 d .
H4BA H 0.6597 0.4692 0.8232 0.081 Uiso 1 1 calc R
H4BB H 0.5356 0.4804 0.7890 0.081 Uiso 1 1 calc R
C5B C 0.6342(6) 0.4048(2) 0.78402(12) 0.0587(11) Uani 1 1 d .
H5BA H 0.6685 0.4192 0.7577 0.070 Uiso 1 1 calc R
C6B C 0.5008(6) 0.3641(2) 0.77333(12) 0.0575(11) Uani 1 1 d .
C7B C 0.5695(8) 0.3136(2) 0.75446(15) 0.0741(15) Uani 1 1 d .
H7B1 H 0.4833 0.2892 0.7491 0.089 Uiso 1 1 calc R
H7B2 H 0.6364 0.2968 0.7747 0.089 Uiso 1 1 calc R
C8B C 0.6646(8) 0.3193(2) 0.71537(14) 0.0733(15) Uani 1 1 d .
H8BA H 0.7367 0.3490 0.7185 0.088 Uiso 1 1 calc R
H8BB H 0.7274 0.2872 0.7118 0.088 Uiso 1 1 calc R
C9B C 0.5700(8) 0.3280(2) 0.67752(14) 0.0703(14) Uani 1 1 d .
C10B C 0.4716(7) 0.3689(2) 0.67317(12) 0.0651(13) Uani 1 1 d .
C11B C 0.3468(9) 0.3829(3) 0.64351(14) 0.091(2) Uani 1 1 d .
C12B C 0.2687(9) 0.4184(3) 0.67456(14) 0.0880(19) Uani 1 1 d .
H12C H 0.1736 0.4033 0.6861 0.106 Uiso 1 1 calc R
H12D H 0.2509 0.4546 0.6651 0.106 Uiso 1 1 calc R
C13B C 0.4163(7) 0.4124(2) 0.70252(12) 0.0651(13) Uani 1 1 d .
C14B C 0.3751(6) 0.39001(19) 0.74449(12) 0.0547(10) Uani 1 1 d .
H14B H 0.3039 0.3603 0.7383 0.066 Uiso 1 1 calc R
C15B C 0.2764(6) 0.4262(2) 0.77247(13) 0.0608(12) Uani 1 1 d .
H15C H 0.3054 0.4634 0.7690 0.073 Uiso 1 1 calc R
H15D H 0.1651 0.4222 0.7667 0.073 Uiso 1 1 calc R
C16B C 0.2832(9) 0.3063(2) 0.80662(17) 0.0871(19) Uani 1 1 d .
H16D H 0.2226 0.3020 0.8310 0.131 Uiso 1 1 calc R
H16E H 0.3429 0.2744 0.8016 0.131 Uiso 1 1 calc R
H16F H 0.2138 0.3127 0.7841 0.131 Uiso 1 1 calc R
C17B C 0.4782(9) 0.3489(2) 0.85207(14) 0.0810(18) Uani 1 1 d .
H17C H 0.4136 0.3290 0.8711 0.097 Uiso 1 1 calc R
H17D H 0.5774 0.3302 0.8488 0.097 Uiso 1 1 calc R
C18B C 0.7847(8) 0.3819(3) 0.80364(17) 0.0890(19) Uani 1 1 d .
H18D H 0.8576 0.4105 0.8087 0.134 Uiso 1 1 calc R
H18E H 0.8316 0.3564 0.7856 0.134 Uiso 1 1 calc R
H18F H 0.7584 0.3648 0.8289 0.134 Uiso 1 1 calc R
C19B C 0.5183(9) 0.4623(3) 0.69974(14) 0.0826(18) Uani 1 1 d .
H19D H 0.6095 0.4580 0.7167 0.124 Uiso 1 1 calc R
H19E H 0.4591 0.4927 0.7087 0.124 Uiso 1 1 calc R
H19F H 0.5507 0.4676 0.6720 0.124 Uiso 1 1 calc R
C20B C 0.5823(11) 0.2851(3) 0.64515(17) 0.101(2) Uani 1 1 d .
H20D H 0.5163 0.2944 0.6225 0.151 Uiso 1 1 calc R
H20E H 0.5491 0.2515 0.6563 0.151 Uiso 1 1 calc R
H20F H 0.6894 0.2824 0.6362 0.151 Uiso 1 1 calc R
O1C O 0.4983(7) 0.5999(2) 0.39313(10) 0.1013(16) Uani 1 1 d .
O2C O 0.4142(5) 0.51222(18) 0.39633(10) 0.0791(11) Uani 1 1 d .
H2C H 0.3405 0.5195 0.3812 0.119 Uiso 1 1 calc R
O3C O 0.3135(7) 0.5855(3) 0.65125(11) 0.1117(18) Uani 1 1 d .
C1C C 0.3805(8) 0.6362(2) 0.45223(14) 0.0743(16) Uani 1 1 d .
C2C C 0.3169(6) 0.5805(2) 0.44423(13) 0.0588(11) Uani 1 1 d .
H2CB H 0.2205 0.5818 0.4279 0.071 Uiso 1 1 calc R
C3C C 0.4517(7) 0.5571(2) 0.42008(13) 0.0693(14) Uani 1 1 d .
C4C C 0.5873(7) 0.5431(3) 0.44752(14) 0.0777(16) Uani 1 1 d .
H4CA H 0.6761 0.5321 0.4310 0.093 Uiso 1 1 calc R
H4CB H 0.5576 0.5130 0.4645 0.093 Uiso 1 1 calc R
C5C C 0.6382(7) 0.5901(3) 0.47508(13) 0.0713(15) Uani 1 1 d .
H5CA H 0.6793 0.5735 0.4999 0.086 Uiso 1 1 calc R
C6C C 0.4918(7) 0.6238(2) 0.48906(13) 0.0634(13) Uani 1 1 d .
C7C C 0.5438(10) 0.6743(2) 0.51178(16) 0.0848(19) Uani 1 1 d .
H7C1 H 0.4505 0.6946 0.5190 0.102 Uiso 1 1 calc R
H7C2 H 0.6050 0.6962 0.4932 0.102 Uiso 1 1 calc R
C8C C 0.6415(9) 0.6656(2) 0.55069(16) 0.0813(18) Uani 1 1 d .
H8CA H 0.7200 0.6384 0.5452 0.098 Uiso 1 1 calc R
H8CB H 0.6969 0.6985 0.5569 0.098 Uiso 1 1 calc R
C9C C 0.5491(8) 0.6492(2) 0.58754(15) 0.0720(15) Uani 1 1 d .
C10C C 0.4671(6) 0.6040(2) 0.58862(12) 0.0580(11) Uani 1 1 d .
C11C C 0.3469(7) 0.5810(3) 0.61601(13) 0.0747(16) Uani 1 1 d .
C12C C 0.2833(7) 0.5460(3) 0.58230(15) 0.0781(16) Uani 1 1 d .
H12E H 0.1827 0.5578 0.5716 0.094 Uiso 1 1 calc R
H12F H 0.2810 0.5083 0.5890 0.094 Uiso 1 1 calc R
C13C C 0.4293(6) 0.56303(19) 0.55520(12) 0.0563(11) Uani 1 1 d .
C14C C 0.3764(6) 0.58953(18) 0.51591(11) 0.0522(10) Uani 1 1 d .
H14C H 0.2974 0.6155 0.5249 0.063 Uiso 1 1 calc R
C15C C 0.2867(6) 0.5544(2) 0.48544(13) 0.0572(11) Uani 1 1 d .
H15E H 0.3261 0.5181 0.4859 0.069 Uiso 1 1 calc R
H15F H 0.1751 0.5540 0.4916 0.069 Uiso 1 1 calc R
C16C C 0.2525(10) 0.6776(3) 0.4618(2) 0.100(2) Uani 1 1 d .
H16G H 0.1890 0.6833 0.4380 0.150 Uiso 1 1 calc R
H16H H 0.3009 0.7107 0.4697 0.150 Uiso 1 1 calc R
H16I H 0.1877 0.6647 0.4836 0.150 Uiso 1 1 calc R
C17C C 0.4566(11) 0.6486(3) 0.41178(17) 0.098(2) Uani 1 1 d .
H17E H 0.3838 0.6682 0.3946 0.117 Uiso 1 1 calc R
H17F H 0.5495 0.6705 0.4159 0.117 Uiso 1 1 calc R
C18C C 0.7777(10) 0.6223(5) 0.45702(19) 0.122(3) Uani 1 1 d .
H18G H 0.8605 0.5981 0.4494 0.182 Uiso 1 1 calc R
H18H H 0.8161 0.6470 0.4770 0.182 Uiso 1 1 calc R
H18I H 0.7428 0.6415 0.4334 0.182 Uiso 1 1 calc R
C19C C 0.5460(8) 0.5174(2) 0.55397(14) 0.0750(15) Uani 1 1 d .
H19G H 0.6355 0.5276 0.5379 0.113 Uiso 1 1 calc R
H19H H 0.4971 0.4865 0.5421 0.113 Uiso 1 1 calc R
H19I H 0.5795 0.5091 0.5811 0.113 Uiso 1 1 calc R
C20C C 0.5419(11) 0.6879(3) 0.62232(18) 0.099(2) Uani 1 1 d .
H20G H 0.4796 0.6730 0.6439 0.149 Uiso 1 1 calc R
H20H H 0.4953 0.7208 0.6133 0.149 Uiso 1 1 calc R
H20I H 0.6464 0.6948 0.6321 0.149 Uiso 1 1 calc R
O1D O 1.0617(4) 0.38312(16) 0.39626(8) 0.0665(9) Uani 1 1 d .
O2D O 0.8957(5) 0.45532(15) 0.39739(9) 0.0695(9) Uani 1 1 d .
H2DA H 0.8155 0.4453 0.3858 0.104 Uiso 1 1 calc R
O3D O 0.9082(6) 0.3774(2) 0.65420(9) 0.0986(15) Uani 1 1 d .
C1D C 1.1600(5) 0.38604(18) 0.46396(12) 0.0511(10) Uani 1 1 d .
C2D C 1.0561(6) 0.43445(19) 0.45558(12) 0.0555(11) Uani 1 1 d .
H2DB H 1.1193 0.4651 0.4468 0.067 Uiso 1 1 calc R
C3D C 0.9564(6) 0.4134(2) 0.42105(11) 0.0574(11) Uani 1 1 d .
C4D C 0.8280(6) 0.3757(2) 0.43655(11) 0.0547(11) Uani 1 1 d .
H4DA H 0.7739 0.3597 0.4136 0.066 Uiso 1 1 calc R
H4DB H 0.7516 0.3959 0.4522 0.066 Uiso 1 1 calc R
C5D C 0.8978(6) 0.33141(19) 0.46326(12) 0.0553(11) Uani 1 1 d .
H5DA H 0.8143 0.3214 0.4824 0.066 Uiso 1 1 calc R
C6D C 1.0384(6) 0.35114(18) 0.49021(11) 0.0512(10) Uani 1 1 d .
C7D C 1.1180(6) 0.30468(19) 0.51224(13) 0.0547(10) Uani 1 1 d .
H7DA H 1.2015 0.3191 0.5291 0.066 Uiso 1 1 calc R
H7DB H 1.1668 0.2818 0.4920 0.066 Uiso 1 1 calc R
C8D C 1.0109(7) 0.2697(2) 0.53929(15) 0.0678(13) Uani 1 1 d .
H8DA H 0.9119 0.2639 0.5253 0.081 Uiso 1 1 calc R
H8DB H 1.0604 0.2351 0.5431 0.081 Uiso 1 1 calc R
C9D C 0.9786(6) 0.2938(2) 0.57985(14) 0.0663(13) Uani 1 1 d .
C10D C 0.9109(6) 0.3419(2) 0.58376(12) 0.0578(11) Uani 1 1 d .
C11D C 0.9000(7) 0.3801(3) 0.61850(13) 0.0734(15) Uani 1 1 d .
C12D C 0.8693(8) 0.4255(3) 0.58894(13) 0.0749(15) Uani 1 1 d .
H12G H 0.9563 0.4504 0.5865 0.090 Uiso 1 1 calc R
H12H H 0.7714 0.4443 0.5939 0.090 Uiso 1 1 calc R
C13D C 0.8600(6) 0.38402(19) 0.55328(11) 0.0536(11) Uani 1 1 d .
C14D C 0.9848(5) 0.39551(17) 0.52096(10) 0.0470(9) Uani 1 1 d .
H14D H 1.0798 0.4022 0.5370 0.056 Uiso 1 1 calc R
C15D C 0.9673(7) 0.44704(18) 0.49538(12) 0.0594(12) Uani 1 1 d .
H15G H 0.8575 0.4548 0.4900 0.071 Uiso 1 1 calc R
H15H H 1.0141 0.4774 0.5092 0.071 Uiso 1 1 calc R
C16D C 1.3166(6) 0.3961(2) 0.48559(15) 0.0669(12) Uani 1 1 d .
H16J H 1.3836 0.4172 0.4684 0.100 Uiso 1 1 calc R
H16K H 1.3667 0.3625 0.4913 0.100 Uiso 1 1 calc R
H16L H 1.2979 0.4148 0.5106 0.100 Uiso 1 1 calc R
C17D C 1.1924(7) 0.3670(3) 0.42073(13) 0.0682(13) Uani 1 1 d .
H17G H 1.2888 0.3829 0.4105 0.082 Uiso 1 1 calc R
H17H H 1.2037 0.3284 0.4202 0.082 Uiso 1 1 calc R
C18D C 0.9318(8) 0.2813(2) 0.43827(15) 0.0711(14) Uani 1 1 d .
H18J H 0.8406 0.2721 0.4225 0.107 Uiso 1 1 calc R
H18K H 0.9573 0.2523 0.4562 0.107 Uiso 1 1 calc R
H18L H 1.0188 0.2880 0.4204 0.107 Uiso 1 1 calc R
C19D C 0.6908(7) 0.3781(2) 0.53963(13) 0.0653(13) Uani 1 1 d .
H19J H 0.6849 0.3522 0.5181 0.098 Uiso 1 1 calc R
H19K H 0.6526 0.4119 0.5300 0.098 Uiso 1 1 calc R
H19L H 0.6275 0.3665 0.5622 0.098 Uiso 1 1 calc R
C20D C 1.0322(10) 0.2636(3) 0.61707(17) 0.099(2) Uani 1 1 d .
H20J H 1.0061 0.2837 0.6410 0.149 Uiso 1 1 calc R
H20K H 1.1440 0.2584 0.6159 0.149 Uiso 1 1 calc R
H20L H 0.9807 0.2295 0.6180 0.149 Uiso 1 1 calc R

loop_
_atom_site_aniso_label
_atom_site_aniso_U_11
_atom_site_aniso_U_22
_atom_site_aniso_U_33
_atom_site_aniso_U_23
_atom_site_aniso_U_13
_atom_site_aniso_U_12
O1A 0.088(3) 0.100(3) 0.0424(14) -0.0160(16) -0.0058(18) 0.007(2)
O2A 0.075(3) 0.105(3) 0.0507(15) 0.0142(18) 0.0143(17) 0.013(2)
O3A 0.101(3) 0.118(3) 0.0403(15) -0.0094(18) -0.0071(17) 0.011(3)
C1A 0.065(3) 0.069(3) 0.0401(18) -0.0051(19) 0.001(2) -0.004(2)
C2A 0.069(3) 0.070(3) 0.0385(18) 0.0011(19) 0.007(2) 0.024(2)
C3A 0.072(3) 0.083(4) 0.0393(19) -0.004(2) -0.007(2) 0.003(3)
C4A 0.081(4) 0.087(4) 0.048(2) -0.009(2) 0.005(2) 0.015(3)
C5A 0.093(4) 0.065(3) 0.044(2) -0.011(2) -0.004(2) 0.023(3)
C6A 0.074(3) 0.058(3) 0.0419(18) -0.0077(19) -0.006(2) 0.004(2)
C7A 0.091(4) 0.052(3) 0.058(2) -0.006(2) -0.008(3) -0.007(3)
C8A 0.128(6) 0.051(3) 0.065(3) 0.011(2) -0.010(3) -0.005(3)
C9A 0.077(4) 0.078(4) 0.051(2) 0.007(2) -0.008(2) 0.011(3)
C10A 0.074(3) 0.068(3) 0.0398(19) 0.005(2) -0.003(2) 0.000(3)
C11A 0.070(3) 0.097(4) 0.041(2) -0.011(2) -0.004(2) 0.006(3)
C12A 0.086(4) 0.068(3) 0.047(2) -0.007(2) -0.007(2) -0.004(3)
C13A 0.071(3) 0.060(3) 0.0453(19) -0.0034(19) 0.004(2) -0.004(2)
C14A 0.068(3) 0.049(2) 0.0432(18) -0.0001(18) 0.0026(19) 0.004(2)
C15A 0.073(3) 0.052(3) 0.052(2) 0.0038(19) 0.006(2) 0.007(2)
C16A 0.080(4) 0.083(4) 0.066(3) 0.007(3) -0.007(3) 0.013(3)
C17A 0.085(4) 0.091(4) 0.053(2) -0.009(3) -0.004(3) -0.002(3)
C18A 0.133(6) 0.072(4) 0.078(3) -0.024(3) -0.019(4) 0.027(4)
C19A 0.069(3) 0.081(4) 0.060(2) -0.004(2) -0.014(2) -0.009(3)
C20A 0.110(5) 0.084(4) 0.068(3) 0.015(3) -0.006(3) -0.007(4)
O1B 0.109(3) 0.094(3) 0.0457(15) -0.0081(17) -0.0083(18) 0.000(2)
O2B 0.075(2) 0.076(2) 0.0643(17) -0.0257(17) 0.0096(17) -0.0116(18)
O3B 0.127(4) 0.213(7) 0.0465(18) -0.020(3) -0.022(2) -0.005(5)
C1B 0.096(4) 0.053(3) 0.050(2) 0.001(2) 0.006(3) -0.001(3)
C2B 0.058(3) 0.074(3) 0.049(2) -0.014(2) 0.004(2) -0.013(2)
C3B 0.077(4) 0.071(3) 0.044(2) -0.009(2) 0.007(2) -0.002(3)
C4B 0.067(3) 0.082(3) 0.055(2) -0.015(2) -0.003(2) -0.016(3)
C5B 0.063(3) 0.070(3) 0.0427(19) -0.007(2) 0.000(2) -0.005(2)
C6B 0.067(3) 0.062(3) 0.0439(19) -0.0056(19) 0.000(2) 0.010(2)
C7B 0.102(5) 0.055(3) 0.065(3) -0.007(2) -0.001(3) 0.013(3)
C8B 0.087(4) 0.069(3) 0.064(3) -0.010(2) 0.007(3) 0.011(3)
C9B 0.087(4) 0.072(3) 0.052(2) -0.018(2) 0.017(3) -0.015(3)
C10B 0.074(3) 0.080(4) 0.042(2) -0.011(2) 0.005(2) -0.001(3)
C11B 0.102(5) 0.128(6) 0.042(2) -0.004(3) 0.000(3) -0.027(4)
C12B 0.095(5) 0.116(5) 0.053(3) 0.002(3) 0.002(3) 0.016(4)
C13B 0.079(4) 0.075(3) 0.0414(19) -0.005(2) -0.006(2) -0.006(3)
C14B 0.057(3) 0.055(3) 0.052(2) -0.0094(19) -0.001(2) -0.004(2)
C15B 0.061(3) 0.059(3) 0.063(2) -0.014(2) 0.005(2) 0.005(2)
C16B 0.120(6) 0.067(3) 0.075(3) -0.002(3) 0.022(3) -0.026(3)
C17B 0.122(5) 0.073(4) 0.048(2) 0.000(2) 0.008(3) 0.000(3)
C18B 0.076(4) 0.121(6) 0.070(3) -0.010(3) -0.013(3) 0.008(4)
C19B 0.120(5) 0.073(4) 0.055(2) 0.006(2) 0.013(3) -0.010(3)
C20B 0.150(7) 0.079(4) 0.073(3) -0.030(3) 0.012(4) -0.010(4)
O1C 0.128(4) 0.128(4) 0.0482(17) 0.010(2) 0.003(2) -0.037(3)
O2C 0.082(3) 0.095(3) 0.0602(17) -0.0239(18) -0.0065(18) 0.014(2)
O3C 0.110(4) 0.171(5) 0.0537(19) -0.007(2) 0.013(2) 0.016(4)
C1C 0.114(5) 0.053(3) 0.056(2) 0.010(2) -0.018(3) -0.016(3)
C2C 0.064(3) 0.063(3) 0.049(2) 0.002(2) -0.009(2) 0.004(2)
C3C 0.078(4) 0.084(4) 0.045(2) -0.009(2) -0.006(2) -0.009(3)
C4C 0.068(4) 0.108(5) 0.058(2) -0.014(3) 0.003(3) 0.012(3)
C5C 0.074(4) 0.092(4) 0.048(2) -0.003(2) 0.001(2) -0.008(3)
C6C 0.087(4) 0.054(3) 0.049(2) 0.001(2) -0.004(2) -0.018(3)
C7C 0.128(6) 0.058(3) 0.067(3) 0.008(2) -0.014(3) -0.021(3)
C8C 0.109(5) 0.063(3) 0.072(3) -0.004(3) -0.020(3) -0.021(3)
C9C 0.096(4) 0.059(3) 0.061(2) -0.006(2) -0.022(3) 0.012(3)
C10C 0.068(3) 0.058(3) 0.049(2) -0.0025(19) -0.009(2) 0.011(2)
C11C 0.073(4) 0.105(5) 0.046(2) -0.002(3) 0.004(2) 0.020(3)
C12C 0.071(4) 0.098(4) 0.065(3) 0.006(3) -0.003(3) -0.007(3)
C13C 0.069(3) 0.053(3) 0.0471(19) -0.0039(18) -0.002(2) -0.001(2)
C14C 0.059(3) 0.053(2) 0.0442(18) -0.0033(18) 0.0038(19) 0.0040(19)
C15C 0.062(3) 0.056(3) 0.054(2) -0.007(2) -0.005(2) -0.001(2)
C16C 0.152(7) 0.052(3) 0.096(4) 0.003(3) -0.044(4) 0.021(4)
C17C 0.129(6) 0.106(5) 0.059(3) 0.018(3) -0.024(3) -0.030(5)
C18C 0.100(6) 0.190(9) 0.075(3) 0.011(5) 0.003(4) -0.065(6)
C19C 0.101(5) 0.065(3) 0.059(2) 0.002(2) -0.009(3) 0.016(3)
C20C 0.137(7) 0.076(4) 0.085(3) -0.028(3) -0.040(4) 0.015(4)
O1D 0.070(2) 0.088(2) 0.0417(13) -0.0014(15) 0.0020(15) -0.0076(19)
O2D 0.075(2) 0.077(2) 0.0565(15) 0.0231(16) -0.0114(16) -0.0121(18)
O3D 0.108(3) 0.155(4) 0.0327(14) 0.0023(19) -0.0019(18) -0.005(3)
C1D 0.052(3) 0.056(3) 0.0459(19) 0.0107(18) -0.0037(18) -0.0048(19)
C2D 0.062(3) 0.057(3) 0.048(2) 0.0093(18) -0.006(2) -0.020(2)
C3D 0.066(3) 0.067(3) 0.0386(18) 0.0094(19) -0.002(2) -0.006(2)
C4D 0.057(3) 0.070(3) 0.0377(17) 0.0042(19) -0.0042(18) -0.009(2)
C5D 0.064(3) 0.060(3) 0.0424(18) -0.0023(18) 0.007(2) -0.011(2)
C6D 0.064(3) 0.052(2) 0.0378(17) -0.0018(17) 0.0023(19) 0.005(2)
C7D 0.055(3) 0.054(2) 0.055(2) 0.005(2) 0.000(2) 0.0053(19)
C8D 0.089(4) 0.046(2) 0.068(3) 0.020(2) 0.003(3) 0.002(2)
C9D 0.064(3) 0.077(3) 0.057(2) 0.024(2) 0.002(2) -0.001(3)
C10D 0.059(3) 0.072(3) 0.0427(19) 0.011(2) 0.003(2) 0.005(2)
C11D 0.069(4) 0.110(5) 0.041(2) 0.000(2) 0.001(2) -0.006(3)
C12D 0.094(4) 0.084(4) 0.046(2) -0.016(2) -0.002(2) 0.008(3)
C13D 0.069(3) 0.052(2) 0.0406(18) 0.0015(17) -0.0020(19) 0.007(2)
C14D 0.057(3) 0.050(2) 0.0347(16) -0.0029(16) -0.0072(17) -0.0001(18)
C15D 0.083(3) 0.041(2) 0.054(2) 0.0032(18) -0.005(2) -0.004(2)
C16D 0.059(3) 0.073(3) 0.068(3) 0.012(2) -0.002(2) -0.012(2)
C17D 0.069(3) 0.082(4) 0.053(2) 0.009(2) 0.007(2) -0.008(3)
C18D 0.090(4) 0.062(3) 0.062(2) -0.010(2) 0.009(3) -0.006(3)
C19D 0.073(3) 0.074(3) 0.049(2) -0.003(2) 0.010(2) 0.018(3)
C20D 0.122(6) 0.100(5) 0.076(3) 0.045(3) 0.012(4) 0.017(4)

loop_
_atom_type_symbol
_atom_type_description
_atom_type_scat_dispersion_real
_atom_type_scat_dispersion_imag
_atom_type_scat_source
C C 0.0181 0.0091 'International Tables Vol C Tables 4.2.6.8 and 6.1.1.4'
H H 0.0000 0.0000 'International Tables Vol C Tables 4.2.6.8 and 6.1.1.4'
N N 0.0311 0.0180 'International Tables Vol C Tables 4.2.6.8 and 6.1.1.4'
O O 0.0492 0.0322 'International Tables Vol C Tables 4.2.6.8 and 6.1.1.4'

loop_
_geom_angle_atom_site_label_1
_geom_angle_atom_site_label_2
_geom_angle_atom_site_label_3
_geom_angle
C17A O1A C3A 108.3(3)
C3A O2A H2AA 109.5
C16A C1A C2A 116.9(5)
C16A C1A C17A 108.2(5)
C2A C1A C17A 101.2(4)
C16A C1A C6A 115.0(4)
C2A C1A C6A 98.7(4)
C17A C1A C6A 116.0(4)
C3A C2A C15A 115.8(4)
C3A C2A C1A 99.6(4)
C15A C2A C1A 107.2(3)
C3A C2A H2AB 111.2
C15A C2A H2AB 111.2
C1A C2A H2AB 111.2
O2A C3A O1A 108.1(3)
O2A C3A C4A 108.8(5)
O1A C3A C4A 109.2(5)
O2A C3A C2A 114.0(4)
O1A C3A C2A 105.4(4)
C4A C3A C2A 111.1(3)
C3A C4A C5A 111.9(5)
C3A C4A H4AA 109.2
C5A C4A H4AA 109.2
C3A C4A H4AB 109.2
C5A C4A H4AB 109.2
H4AA C4A H4AB 107.9
C18A C5A C4A 111.2(4)
C18A C5A C6A 116.8(6)
C4A C5A C6A 111.4(4)
C18A C5A H5AA 105.5
C4A C5A H5AA 105.5
C6A C5A H5AA 105.5
C7A C6A C14A 110.3(3)
C7A C6A C5A 111.4(4)
C14A C6A C5A 111.5(5)
C7A C6A C1A 111.7(4)
C14A C6A C1A 99.1(4)
C5A C6A C1A 112.3(3)
C6A C7A C8A 117.3(5)
C6A C7A H7A1 108.0
C8A C7A H7A1 108.0
C6A C7A H7A2 108.0
C8A C7A H7A2 108.0
H7A1 C7A H7A2 107.2
C9A C8A C7A 114.7(5)
C9A C8A H8AA 108.6
C7A C8A H8AA 108.6
C9A C8A H8AB 108.6
C7A C8A H8AB 108.6
H8AA C8A H8AB 107.6
C10A C9A C20A 121.7(5)
C10A C9A C8A 121.8(4)
C20A C9A C8A 116.5(5)
C9A C10A C11A 131.6(5)
C9A C10A C13A 134.7(4)
C11A C10A C13A 91.6(4)
O3A C11A C10A 134.9(6)
O3A C11A C12A 134.7(6)
C10A C11A C12A 90.4(3)
C11A C12A C13A 89.5(4)
C11A C12A H12A 113.7
C13A C12A H12A 113.7
C11A C12A H12B 113.7
C13A C12A H12B 113.7
H12A C12A H12B 111.0
C19A C13A C10A 113.3(4)
C19A C13A C14A 119.0(4)
C10A C13A C14A 112.4(4)
C19A C13A C12A 109.6(5)
C10A C13A C12A 86.5(3)
C14A C13A C12A 111.4(4)
C13A C14A C15A 116.3(4)
C13A C14A C6A 121.5(4)
C15A C14A C6A 105.1(3)
C13A C14A H14A 103.9
C15A C14A H14A 103.9
C6A C14A H14A 103.9
C2A C15A C14A 104.0(4)
C2A C15A H15A 111.0
C14A C15A H15A 111.0
C2A C15A H15B 111.0
C14A C15A H15B 111.0
H15A C15A H15B 109.0
C1A C16A H16A 109.5
C1A C16A H16B 109.5
H16A C16A H16B 109.5
C1A C16A H16C 109.5
H16A C16A H16C 109.5
H16B C16A H16C 109.5
O1A C17A C1A 107.4(5)
O1A C17A H17A 110.2
C1A C17A H17A 110.2
O1A C17A H17B 110.2
C1A C17A H17B 110.2
H17A C17A H17B 108.5
C5A C18A H18A 109.5
C5A C18A H18B 109.5
H18A C18A H18B 109.5
C5A C18A H18C 109.5
H18A C18A H18C 109.5
H18B C18A H18C 109.5
C13A C19A H19A 109.5
C13A C19A H19B 109.5
H19A C19A H19B 109.5
C13A C19A H19C 109.5
H19A C19A H19C 109.5
H19B C19A H19C 109.5
C9A C20A H20A 109.5
C9A C20A H20B 109.5
H20A C20A H20B 109.5
C9A C20A H20C 109.5
H20A C20A H20C 109.5
H20B C20A H20C 109.5
C17B O1B C3B 108.0(4)
C3B O2B H2B 109.5
C17B C1B C2B 102.3(4)
C17B C1B C16B 108.7(5)
C2B C1B C16B 114.2(5)
C17B C1B C6B 117.0(5)
C2B C1B C6B 100.4(4)
C16B C1B C6B 113.7(4)
C15B C2B C1B 107.3(4)
C15B C2B C3B 114.7(4)
C1B C2B C3B 99.6(4)
C15B C2B H2BB 111.5
C1B C2B H2BB 111.5
C3B C2B H2BB 111.5
O2B C3B O1B 108.6(3)
O2B C3B C4B 113.3(5)
O1B C3B C4B 108.5(5)
O2B C3B C2B 110.6(5)
O1B C3B C2B 103.9(4)
C4B C3B C2B 111.4(3)
C3B C4B C5B 112.1(5)
C3B C4B H4BA 109.2
C5B C4B H4BA 109.2
C3B C4B H4BB 109.2
C5B C4B H4BB 109.2
H4BA C4B H4BB 107.9
C18B C5B C4B 111.0(4)
C18B C5B C6B 117.0(5)
C4B C5B C6B 112.8(4)
C18B C5B H5BA 104.9
C4B C5B H5BA 104.9
C6B C5B H5BA 104.9
C7B C6B C1B 114.1(4)
C7B C6B C5B 110.7(5)
C1B C6B C5B 110.1(4)
C7B C6B C14B 111.0(4)
C1B C6B C14B 99.4(4)
C5B C6B C14B 111.1(4)
C6B C7B C8B 118.0(5)
C6B C7B H7B1 107.8
C8B C7B H7B1 107.8
C6B C7B H7B2 107.8
C8B C7B H7B2 107.8
H7B1 C7B H7B2 107.1
C9B C8B C7B 115.4(5)
C9B C8B H8BA 108.4
C7B C8B H8BA 108.4
C9B C8B H8BB 108.4
C7B C8B H8BB 108.4
H8BA C8B H8BB 107.5
C10B C9B C8B 122.7(4)
C10B C9B C20B 120.9(6)
C8B C9B C20B 116.3(6)
C9B C10B C11B 134.6(5)
C9B C10B C13B 132.4(4)
C11B C10B C13B 91.5(5)
O3B C11B C10B 136.0(8)
O3B C11B C12B 133.5(8)
C10B C11B C12B 90.5(4)
C11B C12B C13B 89.3(5)
C11B C12B H12C 113.8
C13B C12B H12C 113.8
C11B C12B H12D 113.8
C13B C12B H12D 113.8
H12C C12B H12D 111.0
C19B C13B C10B 111.8(5)
C19B C13B C14B 119.0(4)
C10B C13B C14B 112.2(4)
C19B C13B C12B 110.1(5)
C10B C13B C12B 86.8(4)
C14B C13B C12B 112.4(5)
C13B C14B C15B 116.6(4)
C13B C14B C6B 122.7(4)
C15B C14B C6B 104.7(3)
C13B C14B H14B 103.4
C15B C14B H14B 103.4
C6B C14B H14B 103.4
C2B C15B C14B 104.8(4)
C2B C15B H15C 110.8
C14B C15B H15C 110.8
C2B C15B H15D 110.8
C14B C15B H15D 110.8
H15C C15B H15D 108.9
C1B C16B H16D 109.5
C1B C16B H16E 109.5
H16D C16B H16E 109.5
C1B C16B H16F 109.5
H16D C16B H16F 109.5
H16E C16B H16F 109.5
O1B C17B C1B 107.2(5)
O1B C17B H17C 110.3
C1B C17B H17C 110.3
O1B C17B H17D 110.3
C1B C17B H17D 110.3
H17C C17B H17D 108.5
C5B C18B H18D 109.5
C5B C18B H18E 109.5
H18D C18B H18E 109.5
C5B C18B H18F 109.5
H18D C18B H18F 109.5
H18E C18B H18F 109.5
C13B C19B H19D 109.5
C13B C19B H19E 109.5
H19D C19B H19E 109.5
C13B C19B H19F 109.5
H19D C19B H19F 109.5
H19E C19B H19F 109.5
C9B C20B H20D 109.5
C9B C20B H20E 109.5
H20D C20B H20E 109.5
C9B C20B H20F 109.5
H20D C20B H20F 109.5
H20E C20B H20F 109.5
C17C O1C C3C 107.7(4)
C3C O2C H2C 109.5
C17C C1C C2C 100.9(5)
C17C C1C C16C 110.2(5)
C2C C1C C16C 113.7(6)
C17C C1C C6C 117.5(6)
C2C C1C C6C 99.6(4)
C16C C1C C6C 113.8(4)
C3C C2C C1C 100.1(5)
C3C C2C C15C 115.4(4)
C1C C2C C15C 107.4(4)
C3C C2C H2CB 111.1
C1C C2C H2CB 111.1
C15C C2C H2CB 111.1
O2C C3C O1C 108.3(4)
O2C C3C C4C 108.7(5)
O1C C3C C4C 109.3(5)
O2C C3C C2C 115.3(5)
O1C C3C C2C 104.1(5)
C4C C3C C2C 110.9(4)
C3C C4C C5C 112.8(5)
C3C C4C H4CA 109.0
C5C C4C H4CA 109.0
C3C C4C H4CB 109.0
C5C C4C H4CB 109.0
H4CA C4C H4CB 107.8
C4C C5C C18C 112.6(5)
C4C C5C C6C 111.0(5)
C18C C5C C6C 116.0(6)
C4C C5C H5CA 105.4
C18C C5C H5CA 105.4
C6C C5C H5CA 105.4
C7C C6C C1C 112.8(5)
C7C C6C C5C 110.9(5)
C1C C6C C5C 111.0(4)
C7C C6C C14C 110.9(4)
C1C C6C C14C 99.5(4)
C5C C6C C14C 111.4(4)
C6C C7C C8C 116.3(5)
C6C C7C H7C1 108.2
C8C C7C H7C1 108.2
C6C C7C H7C2 108.2
C8C C7C H7C2 108.2
H7C1 C7C H7C2 107.4
C9C C8C C7C 115.2(6)
C9C C8C H8CA 108.5
C7C C8C H8CA 108.5
C9C C8C H8CB 108.5
C7C C8C H8CB 108.5
H8CA C8C H8CB 107.5
C10C C9C C20C 120.5(6)
C10C C9C C8C 122.0(5)
C20C C9C C8C 117.3(6)
C9C C10C C11C 135.2(5)
C9C C10C C13C 131.2(5)
C11C C10C C13C 91.8(4)
O3C C11C C10C 135.8(7)
O3C C11C C12C 132.7(7)
C10C C11C C12C 91.5(4)
C11C C12C C13C 88.6(4)
C11C C12C H12E 113.9
C13C C12C H12E 113.9
C11C C12C H12F 113.9
C13C C12C H12F 113.9
H12E C12C H12F 111.1
C19C C13C C14C 120.0(4)
C19C C13C C10C 112.7(4)
C14C C13C C10C 112.2(4)
C19C C13C C12C 109.0(5)
C14C C13C C12C 111.3(4)
C10C C13C C12C 86.6(4)
C13C C14C C15C 116.9(4)
C13C C14C C6C 122.0(4)
C15C C14C C6C 104.8(3)
C13C C14C H14C 103.6
C15C C14C H14C 103.6
C6C C14C H14C 103.6
C2C C15C C14C 104.6(4)
C2C C15C H15E 110.8
C14C C15C H15E 110.8
C2C C15C H15F 110.8
C14C C15C H15F 110.8
H15E C15C H15F 108.9
C1C C16C H16G 109.5
C1C C16C H16H 109.5
H16G C16C H16H 109.5
C1C C16C H16I 109.5
H16G C16C H16I 109.5
H16H C16C H16I 109.5
O1C C17C C1C 108.2(5)
O1C C17C H17E 110.1
C1C C17C H17E 110.1
O1C C17C H17F 110.1
C1C C17C H17F 110.1
H17E C17C H17F 108.4
C5C C18C H18G 109.5
C5C C18C H18H 109.5
H18G C18C H18H 109.5
C5C C18C H18I 109.5
H18G C18C H18I 109.5
H18H C18C H18I 109.5
C13C C19C H19G 109.5
C13C C19C H19H 109.5
H19G C19C H19H 109.5
C13C C19C H19I 109.5
H19G C19C H19I 109.5
H19H C19C H19I 109.5
C9C C20C H20G 109.5
C9C C20C H20H 109.5
H20G C20C H20H 109.5
C9C C20C H20I 109.5
H20G C20C H20I 109.5
H20H C20C H20I 109.5
C3D O1D C17D 108.4(3)
C3D O2D H2DA 109.5
C17D C1D C2D 100.7(3)
C17D C1D C16D 109.1(4)
C2D C1D C16D 117.3(4)
C17D C1D C6D 116.6(4)
C2D C1D C6D 99.0(3)
C16D C1D C6D 113.6(3)
C3D C2D C1D 100.6(4)
C3D C2D C15D 115.6(4)
C1D C2D C15D 107.0(3)
C3D C2D H2DB 111.0
C1D C2D H2DB 111.0
C15D C2D H2DB 111.0
O2D C3D O1D 108.1(3)
O2D C3D C2D 111.2(4)
O1D C3D C2D 105.1(4)
O2D C3D C4D 112.5(4)
O1D C3D C4D 108.0(4)
C2D C3D C4D 111.4(3)
C3D C4D C5D 111.1(4)
C3D C4D H4DA 109.4
C5D C4D H4DA 109.4
C3D C4D H4DB 109.4
C5D C4D H4DB 109.4
H4DA C4D H4DB 108.0
C18D C5D C4D 111.0(4)
C18D C5D C6D 114.7(5)
C4D C5D C6D 113.0(4)
C18D C5D H5DA 105.7
C4D C5D H5DA 105.7
C6D C5D H5DA 105.7
C7D C6D C5D 111.5(4)
C7D C6D C14D 111.2(3)
C5D C6D C14D 111.4(4)
C7D C6D C1D 112.5(4)
C5D C6D C1D 111.0(3)
C14D C6D C1D 98.5(3)
C6D C7D C8D 116.3(4)
C6D C7D H7DA 108.2
C8D C7D H7DA 108.2
C6D C7D H7DB 108.2
C8D C7D H7DB 108.2
H7DA C7D H7DB 107.4
C9D C8D C7D 113.2(4)
C9D C8D H8DA 108.9
C7D C8D H8DA 108.9
C9D C8D H8DB 108.9
C7D C8D H8DB 108.9
H8DA C8D H8DB 107.7
C10D C9D C8D 121.9(4)
C10D C9D C20D 120.1(5)
C8D C9D C20D 117.9(5)
C9D C10D C11D 132.5(5)
C9D C10D C13D 133.1(4)
C11D C10D C13D 92.4(4)
O3D C11D C10D 136.2(7)
O3D C11D C12D 133.8(6)
C10D C11D C12D 90.0(3)
C11D C12D C13D 89.5(4)
C11D C12D H12G 113.7
C13D C12D H12G 113.7
C11D C12D H12H 113.7
C13D C12D H12H 113.7
H12G C12D H12H 111.0
C19D C13D C10D 113.5(4)
C19D C13D C14D 118.2(3)
C10D C13D C14D 113.1(4)
C19D C13D C12D 109.5(4)
C10D C13D C12D 87.2(3)
C14D C13D C12D 111.1(4)
C13D C14D C15D 117.9(4)
C13D C14D C6D 121.1(4)
C15D C14D C6D 105.5(3)
C13D C14D H14D 103.3
C15D C14D H14D 103.3
C6D C14D H14D 103.3
C2D C15D C14D 104.1(4)
C2D C15D H15G 110.9
C14D C15D H15G 110.9
C2D C15D H15H 110.9
C14D C15D H15H 110.9
H15G C15D H15H 109.0
C1D C16D H16J 109.5
C1D C16D H16K 109.5
H16J C16D H16K 109.5
C1D C16D H16L 109.5
H16J C16D H16L 109.5
H16K C16D H16L 109.5
O1D C17D C1D 107.2(4)
O1D C17D H17G 110.3
C1D C17D H17G 110.3
O1D C17D H17H 110.3
C1D C17D H17H 110.3
H17G C17D H17H 108.5
C5D C18D H18J 109.5
C5D C18D H18K 109.5
H18J C18D H18K 109.5
C5D C18D H18L 109.5
H18J C18D H18L 109.5
H18K C18D H18L 109.5
C13D C19D H19J 109.5
C13D C19D H19K 109.5
H19J C19D H19K 109.5
C13D C19D H19L 109.5
H19J C19D H19L 109.5
H19K C19D H19L 109.5
C9D C20D H20J 109.5
C9D C20D H20K 109.5
H20J C20D H20K 109.5
C9D C20D H20L 109.5
H20J C20D H20L 109.5
H20K C20D H20L 109.5

loop_
_geom_bond_atom_site_label_1
_geom_bond_atom_site_label_2
_geom_bond_distance
O1A C17A 1.424(8)
O1A C3A 1.431(7)
O2A C3A 1.420(7)
O2A H2AA 0.8200
O3A C11A 1.189(5)
C1A C16A 1.523(8)
C1A C2A 1.530(8)
C1A C17A 1.531(7)
C1A C6A 1.584(7)
C2A C3A 1.525(7)
C2A C15A 1.529(7)
C2A H2AB 0.9800
C3A C4A 1.505(8)
C4A C5A 1.549(9)
C4A H4AA 0.9700
C4A H4AB 0.9700
C5A C18A 1.515(9)
C5A C6A 1.566(8)
C5A H5AA 0.9800
C6A C7A 1.537(8)
C6A C14A 1.558(7)
C7A C8A 1.537(8)
C7A H7A1 0.9700
C7A H7A2 0.9700
C8A C9A 1.516(8)
C8A H8AA 0.9700
C8A H8AB 0.9700
C9A C10A 1.326(8)
C9A C20A 1.494(8)
C10A C11A 1.494(8)
C10A C13A 1.532(7)
C11A C12A 1.505(8)
C12A C13A 1.575(7)
C12A H12A 0.9700
C12A H12B 0.9700
C13A C19A 1.512(8)
C13A C14A 1.547(7)
C14A C15A 1.548(6)
C14A H14A 0.9800
C15A H15A 0.9700
C15A H15B 0.9700
C16A H16A 0.9600
C16A H16B 0.9600
C16A H16C 0.9600
C17A H17A 0.9700
C17A H17B 0.9700
C18A H18A 0.9600
C18A H18B 0.9600
C18A H18C 0.9600
C19A H19A 0.9600
C19A H19B 0.9600
C19A H19C 0.9600
C20A H20A 0.9600
C20A H20B 0.9600
C20A H20C 0.9600
O1B C17B 1.428(8)
O1B C3B 1.452(7)
O2B C3B 1.403(6)
O2B H2B 0.8200
O3B C11B 1.185(6)
C1B C17B 1.512(8)
C1B C2B 1.516(8)
C1B C16B 1.530(8)
C1B C6B 1.564(7)
C2B C15B 1.516(7)
C2B C3B 1.531(7)
C2B H2BB 0.9800
C3B C4B 1.502(8)
C4B C5B 1.543(8)
C4B H4BA 0.9700
C4B H4BB 0.9700
C5B C18B 1.542(9)
C5B C6B 1.564(7)
C5B H5BA 0.9800
C6B C7B 1.523(7)
C6B C14B 1.569(7)
C7B C8B 1.525(8)
C7B H7B1 0.9700
C7B H7B2 0.9700
C8B C9B 1.498(8)
C8B H8BA 0.9700
C8B H8BB 0.9700
C9B C10B 1.329(9)
C9B C20B 1.514(8)
C10B C11B 1.483(9)
C10B C13B 1.528(7)
C11B C12B 1.507(10)
C12B C13B 1.562(9)
C12B H12C 0.9700
C12B H12D 0.9700
C13B C19B 1.522(9)
C13B C14B 1.529(7)
C14B C15B 1.540(6)
C14B H14B 0.9800
C15B H15C 0.9700
C15B H15D 0.9700
C16B H16D 0.9600
C16B H16E 0.9600
C16B H16F 0.9600
C17B H17C 0.9700
C17B H17D 0.9700
C18B H18D 0.9600
C18B H18E 0.9600
C18B H18F 0.9600
C19B H19D 0.9600
C19B H19E 0.9600
C19B H19F 0.9600
C20B H20D 0.9600
C20B H20E 0.9600
C20B H20F 0.9600
O1C C17C 1.410(10)
O1C C3C 1.444(7)
O2C C3C 1.405(7)
O2C H2C 0.8200
O3C C11C 1.198(6)
C1C C17C 1.510(9)
C1C C2C 1.519(8)
C1C C16C 1.534(10)
C1C C6C 1.567(8)
C2C C3C 1.512(8)
C2C C15C 1.525(7)
C2C H2CB 0.9800
C3C C4C 1.505(8)
C4C C5C 1.545(9)
C4C H4CA 0.9700
C4C H4CB 0.9700
C5C C18C 1.552(9)
C5C C6C 1.573(9)
C5C H5CA 0.9800
C6C C7C 1.533(8)
C6C C14C 1.574(7)
C7C C8C 1.540(9)
C7C H7C1 0.9700
C7C H7C2 0.9700
C8C C9C 1.501(9)
C8C H8CA 0.9700
C8C H8CB 0.9700
C9C C10C 1.328(8)
C9C C20C 1.500(8)
C10C C11C 1.478(8)
C10C C13C 1.536(6)
C11C C12C 1.513(9)
C12C C13C 1.586(8)
C12C H12E 0.9700
C12C H12F 0.9700
C13C C19C 1.514(8)
C13C C14C 1.520(6)
C14C C15C 1.535(6)
C14C H14C 0.9800
C15C H15E 0.9700
C15C H15F 0.9700
C16C H16G 0.9600
C16C H16H 0.9600
C16C H16I 0.9600
C17C H17E 0.9700
C17C H17F 0.9700
C18C H18G 0.9600
C18C H18H 0.9600
C18C H18I 0.9600
C19C H19G 0.9600
C19C H19H 0.9600
C19C H19I 0.9600
C20C H20G 0.9600
C20C H20H 0.9600
C20C H20I 0.9600
O1D C3D 1.429(6)
O1D C17D 1.430(7)
O2D C3D 1.403(6)
O2D H2DA 0.8200
O3D C11D 1.177(5)
C1D C17D 1.524(7)
C1D C2D 1.524(7)
C1D C16D 1.530(7)
C1D C6D 1.605(6)
C2D C3D 1.511(6)
C2D C15D 1.543(7)
C2D H2DB 0.9800
C3D C4D 1.531(7)
C4D C5D 1.533(7)
C4D H4DA 0.9700
C4D H4DB 0.9700
C5D C18D 1.526(7)
C5D C6D 1.567(7)
C5D H5DA 0.9800
C6D C7D 1.528(6)
C6D C14D 1.569(6)
C7D C8D 1.545(7)
C7D H7DA 0.9700
C7D H7DB 0.9700
C8D C9D 1.489(8)
C8D H8DA 0.9700
C8D H8DB 0.9700
C9D C10D 1.341(8)
C9D C20D 1.508(7)
C10D C11D 1.492(8)
C10D C13D 1.516(6)
C11D C12D 1.517(9)
C12D C13D 1.568(7)
C12D H12G 0.9700
C12D H12H 0.9700
C13D C19D 1.514(8)
C13D C14D 1.529(7)
C14D C15D 1.546(6)
C14D H14D 0.9800
C15D H15G 0.9700
C15D H15H 0.9700
C16D H16J 0.9600
C16D H16K 0.9600
C16D H16L 0.9600
C17D H17G 0.9700
C17D H17H 0.9700
C18D H18J 0.9600
C18D H18K 0.9600
C18D H18L 0.9600
C19D H19J 0.9600
C19D H19K 0.9600
C19D H19L 0.9600
C20D H20J 0.9600
C20D H20K 0.9600
C20D H20L 0.9600
